data_1573610
loop_
_publ_author_name
'Liu, Huanyu'
'Yu, Gang'
'Huo, Peihao'
'Guo, Ruoyao'
'Li, Yujia'
'Qi, Hao'
'Zheng, Jiayin'
'Jin, Tong'
'Zhao, Zifeng'
'Bian, Zuqiang'
'Liu, Zhiwei'

_publ_section_title
;
 Structural Relaxation Chirality Transfer Enhanced Circularly Polarized
 Luminescence in Heteronuclear CeIII-MnII Complexes
;
_journal_name_full 'Materials Horizons'
_journal_paper_doi 10.1039/D4MH01760A
_journal_year 2025
_chemical_formula_moiety '	C28 H58.39 Br1.61 La2 O14.39, Br4 Mn'
_chemical_formula_sum 'C28 H58.39 Br5.61 La2 Mn O14.39'
_chemical_formula_weight 1406.27
_space_group_crystal_system orthorhombic
_space_group_IT_number 19
_space_group_name_Hall 'P 2ac 2ab'
_space_group_name_H-M_alt 'P 21 21 21'
_atom_sites_solution_hydrogens mixed
_atom_sites_solution_primary dual
_audit_creation_date 2024-06-19
_audit_creation_method
;
Olex2 1.5
(compiled 2024.02.16 svn.r378c4104 for OlexSys, GUI svn.r6928)
;
_audit_update_record
;
2024-08-27 deposited with the CCDC.	2025-01-07 downloaded from the CCDC.
;
_cell_angle_alpha 90
_cell_angle_beta 90
_cell_angle_gamma 90
_cell_formula_units_Z 4
_cell_length_a 15.5414(4)
_cell_length_b 15.5635(4)
_cell_length_c 21.4150(6)
_cell_measurement_reflns_used 8615
_cell_measurement_temperature 180.01(11)
_cell_measurement_theta_max 29.2630
_cell_measurement_theta_min 1.6070
_cell_volume 5179.8(2)
_computing_cell_refinement 'CrysAlisPro 1.171.42.93a (Rigaku OD, 2023)'
_computing_data_collection 'CrysAlisPro 1.171.42.93a (Rigaku OD, 2023)'
_computing_data_reduction 'CrysAlisPro 1.171.42.93a (Rigaku OD, 2023)'
_computing_molecular_graphics 'Olex2 1.5 (Dolomanov et al., 2009)'
_computing_publication_material 'Olex2 1.5 (Dolomanov et al., 2009)'
_computing_structure_refinement 'SHELXL 2019/3 (Sheldrick, 2015)'
_computing_structure_solution 'SHELXT 2018/2 (Sheldrick, 2018)'
_diffrn_ambient_environment N~2~
_diffrn_ambient_temperature 180.01(11)
_diffrn_detector 'Hybrid Pixel Array Detector'
_diffrn_detector_area_resol_mean 10.0000
_diffrn_detector_type HyPix
_diffrn_measured_fraction_theta_full 0.997
_diffrn_measured_fraction_theta_max 0.997
_diffrn_measurement_details
;
List of Runs (angles in degrees, time in seconds):

  # Type    Start    End  Width  t~exp~   \w     \q     \k     \f   Frames
#--------------------------------------------------------------------------
  1  \w    -27.00   8.00   0.50   24.00    --   17.32 -96.00 -78.00   70
  2  \w      5.00  30.00   0.50   24.00    --   17.32  96.00  31.00   50
  3  \w     44.00  87.00   0.50   24.00    --   17.32 178.00 -90.00   86
  4  \w     14.00  44.00   0.50   24.00    --   17.32  85.00 137.00   60
  5  \w    -26.00  27.00   0.50   24.00    --  -18.41 -96.00 -78.00  106
  6  \w    -21.00  12.00   0.50   24.00    --  -18.41 -99.00 120.00   66
;
_diffrn_measurement_device 'four-circle diffractometer'
_diffrn_measurement_device_type 'XtaLAB Synergy R, DW system, HyPix'
_diffrn_measurement_method '\w scans'
_diffrn_orient_matrix_type 'CrysAlisPro convention (1999,Acta A55,543-557)'
_diffrn_orient_matrix_UB_11 0.0388145000
_diffrn_orient_matrix_UB_12 -0.0085407000
_diffrn_orient_matrix_UB_13 -0.0162608000
_diffrn_orient_matrix_UB_21 -0.0173013000
_diffrn_orient_matrix_UB_22 -0.0395198000
_diffrn_orient_matrix_UB_23 -0.0107723000
_diffrn_orient_matrix_UB_31 -0.0166168000
_diffrn_orient_matrix_UB_32 0.0210596000
_diffrn_orient_matrix_UB_33 -0.0267663000
_diffrn_radiation_monochromator mirror
_diffrn_radiation_probe x-ray
_diffrn_radiation_type 'Mo K\a'
_diffrn_radiation_wavelength 0.71073
_diffrn_reflns_av_R_equivalents 0.0334
_diffrn_reflns_av_unetI/netI 0.0538
_diffrn_reflns_Laue_measured_fraction_full 0.997
_diffrn_reflns_Laue_measured_fraction_max 0.997
_diffrn_reflns_limit_h_max 18
_diffrn_reflns_limit_h_min -18
_diffrn_reflns_limit_k_max 18
_diffrn_reflns_limit_k_min -16
_diffrn_reflns_limit_l_max 25
_diffrn_reflns_limit_l_min -17
_diffrn_reflns_number 20157
_diffrn_reflns_point_group_measured_fraction_full 0.967
_diffrn_reflns_point_group_measured_fraction_max 0.967
_diffrn_reflns_theta_full 25.026
_diffrn_reflns_theta_max 25.026
_diffrn_reflns_theta_min 1.617
_diffrn_source 'Rotating-anode X-ray tube'
_diffrn_source_type 'Rigaku (Mo) X-ray Source'
_exptl_absorpt_coefficient_mu 6.234
_exptl_absorpt_correction_T_max 1.00000
_exptl_absorpt_correction_T_min 0.59120
_exptl_absorpt_correction_type multi-scan
_exptl_absorpt_process_details
;
CrysAlisPro 1.171.42.93a (Rigaku Oxford Diffraction, 2023)
Empirical absorption correction using spherical harmonics,
implemented in SCALE3 ABSPACK scaling algorithm.
;
_exptl_crystal_density_diffrn 1.803
_exptl_crystal_description needle
_exptl_crystal_F_000 2707
_exptl_crystal_size_max 0.2
_exptl_crystal_size_mid 0.04
_exptl_crystal_size_min 0.04
_refine_diff_density_max 1.462
_refine_diff_density_min -1.019
_refine_diff_density_rms 0.164
_refine_ls_abs_structure_details
;
 Refined as an inversion twin.
;
_refine_ls_abs_structure_Flack 0.12(3)
_refine_ls_extinction_method none
_refine_ls_goodness_of_fit_ref 1.047
_refine_ls_hydrogen_treatment constr
_refine_ls_matrix_type full
_refine_ls_number_parameters 483
_refine_ls_number_reflns 8868
_refine_ls_number_restraints 257
_refine_ls_restrained_S_all 1.055
_refine_ls_R_factor_all 0.0640
_refine_ls_R_factor_gt 0.0514
_refine_ls_shift/su_max 0.007
_refine_ls_shift/su_mean 0.000
_refine_ls_structure_factor_coef Fsqd
_refine_ls_weighting_details 'w=1/[\s^2^(Fo^2^)+(0.0844P)^2^+8.3119P] where P=(Fo^2^+2Fc^2^)/3'
_refine_ls_weighting_scheme calc
_refine_ls_wR_factor_gt 0.1328
_refine_ls_wR_factor_ref 0.1391
_reflns_Friedel_coverage 0.753
_reflns_Friedel_fraction_full 0.930
_reflns_Friedel_fraction_max 0.930
_reflns_number_gt 7477
_reflns_number_total 8868
_reflns_threshold_expression 'I > 2\s(I)'
_cod_data_source_file d4mh01760a2.cif
_cod_data_source_block 1_sq_CCDC1
_cod_database_code 1573610
_shelx_shelxl_version_number 2019/3
_shelx_space_group_comment
;
The symmetry employed for this shelxl refinement is uniquely defined
by the following loop, which should always be used as a source of
symmetry information in preference to the above space-group names.
They are only intended as comments.
;
_shelx_estimated_absorpt_t_max 0.789
_shelx_estimated_absorpt_t_min 0.369
_olex2_refinement_description
;
1. Twinned data refinement
 Scales: 0.88(3)
 0.12(3)
2. Fixed Uiso
 At 1.2 times of:
  All C(H) groups, All C(H,H) groups
 At 1.5 times of:
  All C(H,H,H) groups, All O(H) groups
3. Restrained distances
 O10-C20 = O10-C21 = O9-C22 = O9-C23 = O8-C24 = O8-C25 = O7-C26 = O7-C27 = O12-
 C28 = O12-C17 = O11-C16 = O11-C19
 1.45 with sigma of 0.001
 C9-C11 = C9-C10 = C12-C10 = C14-C13 = C2-C1 = C4-C3 = C6-C5 = C8-C7 = C24-C23
 = C24A-C23A = C26-C25 = C28-C27 = C17-C16 = C18-C17 = C16-C15 = C20-C19 = C20A-
 C19A = C22A-C21A = C22-C21
 1.54 with sigma of 0.0001
 H8B-H9_$1
 2.2 with sigma of 0.01
 O11-C19 \\sim O11-C19A
 with sigma of 0.02
 O9-C23 \\sim O9-C24A
 with sigma of 0.02
 O10-C20 \\sim O10-C20A
 with sigma of 0.02
 O8-C24 \\sim O8-C23A
 with sigma of 0.02
 C19-C20 \\sim C19A-C20A
 with sigma of 0.02
 C24-C23 \\sim C23A-C24A
 with sigma of 0.02
 O9-C24 \\sim O9-C23A
 with sigma of 0.04
 O11-C20 \\sim O11-C20A
 with sigma of 0.04
 O10-C19 \\sim O10-C19A
 with sigma of 0.04
 O8-C23 \\sim O8-C24A
 with sigma of 0.04
 O9-C22 \\sim O9-C22A
 with sigma of 0.02
 O10-C21 \\sim O10-C21A
 with sigma of 0.02
 C21-C22 \\sim C21A-C22A
 with sigma of 0.02
 O9-C21 \\sim O9-C21A
 with sigma of 0.04
 O10-C22 \\sim O10-C22A
 with sigma of 0.04
4. Rigid bond restraints
 C23, C24, C25, O8, C26, O7, C27, C28, O12, C17, C16, C15, C18, O11, C19, C20,
 O10, C21, C22, O9
 with sigma for 1-2 distances of 0.01 and sigma for 1-3 distances of 0.02
5. Uiso/Uaniso restraints and constraints
Uanis(O5B) \\sim Ueq, Uanis(O6B) \\sim Ueq, Uanis(O7B) \\sim Ueq, Uanis(O8B)
\\sim Ueq: with sigma of 0.001 and sigma for terminal atoms of 0.002
Uanis(C15) \\sim Ueq: with sigma of 0.01 and sigma for terminal atoms of 0.02
Uanis(C19) \\sim Ueq, Uanis(C19A) \\sim Ueq, Uanis(C20A) \\sim Ueq, Uanis(C20)
\\sim Ueq: with sigma of 0.01 and sigma for terminal atoms of 0.02
Uanis(C24A) \\sim Ueq, Uanis(C23) \\sim Ueq, Uanis(C24) \\sim Ueq, Uanis(C23A)
\\sim Ueq: with sigma of 0.01 and sigma for terminal atoms of 0.02
Uanis(C26) \\sim Ueq, Uanis(C25) \\sim Ueq, Uanis(C22) \\sim Ueq, Uanis(C27)
\\sim Ueq, Uanis(C17) \\sim Ueq, Uanis(C2) \\sim Ueq, Uanis(C3) \\sim Ueq,
Uanis(C1) \\sim Ueq, Uanis(C4) \\sim Ueq: with sigma of 0.01 and sigma for
terminal atoms of 0.02
Uanis(C21A) \\sim Ueq, Uanis(C21) \\sim Ueq, Uanis(C22) \\sim Ueq, Uanis(C22A)
\\sim Ueq: with sigma of 0.01 and sigma for terminal atoms of 0.02
Uanis(O7B) = Uanis(O8B) = Uanis(O6B) = Uanis(O5B)
Uanis(O6B) = Uanis(Br6A)
Uanis(C23A) = Uanis(C24) = Uanis(C24A) = Uanis(C23)
Uanis(C20A) = Uanis(C20) = Uanis(C19A) = Uanis(C19)
Uanis(C22) = Uanis(C22A) = Uanis(C21) = Uanis(C21A)
6. Rigid body (RIGU) restrains
 C24, C23
 with sigma for 1-2 distances of 0.004 and sigma for 1-3 distances of 0.004
 C19, C20
 with sigma for 1-2 distances of 0.004 and sigma for 1-3 distances of 0.004
 C19A, C20A
 with sigma for 1-2 distances of 0.004 and sigma for 1-3 distances of 0.004
 C23A, C24A
 with sigma for 1-2 distances of 0.004 and sigma for 1-3 distances of 0.004
 C21, C22
 with sigma for 1-2 distances of 0.004 and sigma for 1-3 distances of 0.004
 C21A, C22A
 with sigma for 1-2 distances of 0.004 and sigma for 1-3 distances of 0.004
7. Others
 Sof(C24A)=Sof(H24C)=Sof(H24D)=Sof(C23A)=Sof(H23C)=Sof(H23D)=1-FVAR(1)
 Sof(C24)=Sof(H24A)=Sof(H24B)=Sof(C23)=Sof(H23A)=Sof(H23B)=FVAR(1)
 Sof(C19A)=Sof(H19C)=Sof(H19D)=Sof(C20A)=Sof(H20C)=Sof(H20D)=1-FVAR(2)
 Sof(C19)=Sof(H19A)=Sof(H19B)=Sof(C20)=Sof(H20A)=Sof(H20B)=FVAR(2)
 Sof(O5B)=Sof(H5B)=1-FVAR(3)
 Sof(Br5A)=FVAR(3)
 Sof(O6B)=Sof(H6B)=1-FVAR(4)
 Sof(Br6A)=FVAR(4)
 Sof(O7B)=Sof(H7B)=1-FVAR(5)
 Sof(Br7A)=FVAR(5)
 Sof(O8B)=Sof(H8B)=1-FVAR(6)
 Sof(Br8A)=FVAR(6)
 Sof(C22A)=Sof(H22C)=Sof(H22D)=Sof(C21A)=Sof(H21C)=Sof(H21D)=1-FVAR(7)
 Sof(C21)=Sof(H21A)=Sof(H21B)=Sof(C22)=Sof(H22A)=Sof(H22B)=FVAR(7)
8.a Riding coordinates:
 O8B(H8B), O5B(H5B), O7B(H7B), O6B(H6B), C18(H18A,H18B,H18C)
8.b Ternary CH refined with riding coordinates:
 C9(H9), C10(H10), C16(H16), C17(H17)
8.c Secondary CH2 refined with riding coordinates:
 C14(H14A,H14B), C7(H7A,H7C), C8(H8A,H8C), C13(H13A,H13B), C6(H6A,H6C),
 C28(H28A,H28B), C5(H5A,H5C), C2(H2A,H2B), C4(H4A,H4B), C27(H27A,H27B),
 C26(H26A,H26B), C25(H25A,H25B), C19(H19A,H19B), C1(H1A,H1B), C3(H3A,H3B),
 C20(H20A,H20B), C24(H24A,H24B), C23(H23A,H23B), C21(H21A,H21B), C22(H22A,H22B),
  C24A(H24C,H24D), C23A(H23C,H23D), C19A(H19C,H19D), C20A(H20C,H20D), C22A(H22C,
 H22D), C21A(H21C,H21D)
8.d Idealised Me refined as rotating group:
 C12(H12A,H12B,H12C), C11(H11A,H11B,H11C), C15(H15A,H15B,H15C)
;
_platon_squeeze_void_probe_radius 1.20
_olex2_submission_special_instructions 'No special instructions were received'
_oxdiff_exptl_absorpt_empirical_details
;
Empirical correction (ABSPACK) includes:
- Absorption correction using spherical harmonics
- Frame scaling
;
_oxdiff_exptl_absorpt_empirical_full_max 1.374
_oxdiff_exptl_absorpt_empirical_full_min 0.832

loop_
_space_group_symop_operation_xyz
'x, y, z'
'-x+1/2, -y, z+1/2'
'-x, y+1/2, -z+1/2'
'x+1/2, -y+1/2, -z'

loop_
_atom_site_label
_atom_site_type_symbol
_atom_site_fract_x
_atom_site_fract_y
_atom_site_fract_z
_atom_site_U_iso_or_equiv
_atom_site_adp_type
_atom_site_occupancy
_atom_site_site_symmetry_order
_atom_site_calc_flag
_atom_site_refinement_flags_posn
_atom_site_refinement_flags_adp
_atom_site_refinement_flags_occupancy
_atom_site_disorder_assembly
_atom_site_disorder_group
La1 La 0.83905(4) 0.38660(4) 0.50139(4) 0.02323(18) Uani 1 1 d . . . . .
La2 La 0.61190(4) 0.59792(4) 0.49529(4) 0.0265(2) Uani 1 1 d . . . . .
Br4 Br 0.71862(10) 0.99666(11) 0.39384(9) 0.0531(5) Uani 1 1 d . . . . .
Br1 Br 0.57916(11) 0.89248(12) 0.25770(8) 0.0561(5) Uani 1 1 d . . . . .
Br3 Br 0.83862(11) 0.89823(16) 0.23836(10) 0.0741(7) Uani 1 1 d . . . . .
Br2 Br 0.69986(15) 1.12308(15) 0.22913(11) 0.0775(6) Uani 1 1 d . . . . .
Mn1 Mn 0.71013(14) 0.97807(15) 0.27917(11) 0.0381(5) Uani 1 1 d . . . . .
O8B O 0.965(4) 0.2674(16) 0.492(3) 0.0321(17) Uani 0.567(7) 1 d . U P A 2
H8B H 0.950723 0.232482 0.520187 0.048 Uiso 0.567(7) 1 d DR U P A 2
O5B O 0.489(6) 0.726(5) 0.497(5) 0.0321(17) Uani 0.480(8) 1 d . U P A 2
H5B H 0.451213 0.715887 0.470180 0.048 Uiso 0.480(8) 1 d R U P A 2
O7B O 0.764(3) 0.529(3) 0.432(2) 0.0321(17) Uani 0.660(9) 1 d . U P A 2
H7B H 0.745978 0.511136 0.397061 0.048 Uiso 0.660(9) 1 d R U P A 2
O6B O 0.6693(11) 0.4319(11) 0.5526(8) 0.0321(17) Uani 0.685(9) 1 d . U P A 2
H6B H 0.652648 0.429819 0.589857 0.048 Uiso 0.685(9) 1 d R U P A 2
O4 O 0.5328(6) 0.5785(6) 0.6032(5) 0.034(2) Uani 1 1 d . . . . .
O1 O 0.6347(6) 0.6798(6) 0.3863(5) 0.039(3) Uani 1 1 d . . . . .
O2 O 0.5291(6) 0.5493(6) 0.3962(4) 0.030(2) Uani 1 1 d . . . . .
O3 O 0.4845(5) 0.4904(5) 0.5029(5) 0.034(2) Uani 1 1 d . . . . .
O5 O 0.6776(6) 0.6676(8) 0.5984(6) 0.056(3) Uani 1 1 d . . . . .
O12 O 0.8571(6) 0.3581(6) 0.6222(4) 0.056(3) Uani 1 1 d D U . . .
O9 O 0.8758(6) 0.3633(8) 0.3806(5) 0.068(4) Uani 1 1 d D U . . .
O11 O 0.9312(8) 0.4885(7) 0.5704(4) 0.073(4) Uani 1 1 d D U . . .
O7 O 0.7593(5) 0.2539(7) 0.5519(4) 0.063(3) Uani 1 1 d D U . . .
C14 C 0.5629(8) 0.6796(3) 0.3441(6) 0.040(4) Uani 1 1 d D . . . .
H14A H 0.578505 0.707294 0.304071 0.048 Uiso 1 1 calc R U . . .
H14B H 0.513324 0.710533 0.362484 0.048 Uiso 1 1 calc R U . . .
C7 C 0.4470(9) 0.5441(3) 0.6036(3) 0.045(4) Uani 1 1 d D . . . .
H7A H 0.405483 0.585837 0.586017 0.055 Uiso 1 1 calc R U . . .
H7C H 0.428954 0.528852 0.646515 0.055 Uiso 1 1 calc R U . . .
C8 C 0.4536(9) 0.4635(3) 0.5622(3) 0.041(4) Uani 1 1 d D . . . .
H8A H 0.493652 0.421401 0.580974 0.049 Uiso 1 1 calc R U . . .
H8C H 0.396397 0.436081 0.557808 0.049 Uiso 1 1 calc R U . . .
O8 O 0.7392(7) 0.2941(7) 0.4309(5) 0.068(4) Uani 1 1 d D U . . .
O10 O 0.9705(7) 0.4673(7) 0.4518(5) 0.072(4) Uani 1 1 d D U . . .
O6 O 0.7216(7) 0.7259(7) 0.4902(6) 0.058(3) Uani 1 1 d . . . . .
C9 C 0.4316(3) 0.4614(4) 0.4504(2) 0.032(3) Uani 1 1 d D . . . .
H9 H 0.414244 0.400310 0.457645 0.039 Uiso 1 1 calc R U . . .
C12 C 0.5581(4) 0.3959(4) 0.3901(7) 0.041(4) Uani 1 1 d D . . . .
H12A H 0.583751 0.393312 0.348291 0.062 Uiso 1 1 calc R U . . .
H12B H 0.532240 0.340167 0.400206 0.062 Uiso 1 1 calc R U . . .
H12C H 0.602845 0.409455 0.420781 0.062 Uiso 1 1 calc R U . . .
C13 C 0.5415(8) 0.5840(3) 0.3343(6) 0.040(4) Uani 1 1 d D . . . .
H13A H 0.488491 0.577548 0.309057 0.048 Uiso 1 1 calc R U . . .
H13B H 0.589279 0.554246 0.312753 0.048 Uiso 1 1 calc R U . . .
C10 C 0.4883(3) 0.4660(4) 0.3915(2) 0.040(4) Uani 1 1 d D . . . .
H10 H 0.451877 0.462956 0.353064 0.049 Uiso 1 1 calc R U . . .
C6 C 0.5433(3) 0.6426(11) 0.6477(7) 0.052(5) Uani 1 1 d D . . . .
H6A H 0.514246 0.626330 0.687078 0.062 Uiso 1 1 calc R U . . .
H6C H 0.518305 0.697287 0.632611 0.062 Uiso 1 1 calc R U . . .
C28 C 0.8352(3) 0.2735(6) 0.6456(5) 0.085(6) Uani 1 1 d D U . . .
H28A H 0.832805 0.274462 0.691835 0.102 Uiso 1 1 calc R U . . .
H28B H 0.879440 0.231356 0.632721 0.102 Uiso 1 1 calc R U . . .
C16 C 0.9284(4) 0.4898(2) 0.6381(4) 0.085(5) Uani 1 1 d D U . . .
H16 H 0.983495 0.515251 0.653642 0.101 Uiso 1 1 calc R U . . .
C17 C 0.9234(3) 0.3962(2) 0.6610(4) 0.071(5) Uani 1 1 d D U . . .
H17 H 0.905370 0.394635 0.705779 0.085 Uiso 1 1 calc R U . . .
C5 C 0.6408(3) 0.6528(14) 0.6585(8) 0.076(7) Uani 1 1 d D . . . .
H5A H 0.652425 0.701894 0.686651 0.091 Uiso 1 1 calc R U . . .
H5C H 0.665032 0.600062 0.677473 0.091 Uiso 1 1 calc R U . . .
C11 C 0.3502(3) 0.5166(5) 0.4421(7) 0.054(4) Uani 1 1 d D . . . .
H11A H 0.326150 0.530522 0.483150 0.081 Uiso 1 1 calc R U . . .
H11B H 0.307618 0.484606 0.417651 0.081 Uiso 1 1 calc R U . . .
H11C H 0.365127 0.569832 0.420156 0.081 Uiso 1 1 calc R U . . .
C2 C 0.7538(3) 0.7566(12) 0.4290(3) 0.061(5) Uani 1 1 d D U . . .
H2A H 0.796290 0.715582 0.411790 0.074 Uiso 1 1 calc R U . . .
H2B H 0.781947 0.813309 0.433745 0.074 Uiso 1 1 calc R U . . .
C4 C 0.7271(6) 0.7339(14) 0.6003(2) 0.078(6) Uani 1 1 d D U . . .
H4A H 0.770723 0.727335 0.633653 0.093 Uiso 1 1 calc R U . . .
H4B H 0.693184 0.786479 0.608587 0.093 Uiso 1 1 calc R U . . .
C18 C 1.0103(3) 0.3500(6) 0.6529(9) 0.080(7) Uani 1 1 d D U . . .
H18A H 0.999207 0.288467 0.658361 0.120 Uiso 1 1 d R U . . .
H18B H 1.050917 0.369527 0.684921 0.120 Uiso 1 1 d R U . . .
H18C H 1.034857 0.360137 0.611421 0.120 Uiso 1 1 d R U . . .
C27 C 0.7469(3) 0.2478(9) 0.6189(4) 0.082(6) Uani 1 1 d D U . . .
H27A H 0.731414 0.188472 0.631317 0.099 Uiso 1 1 calc R U . . .
H27B H 0.701322 0.287585 0.633183 0.099 Uiso 1 1 calc R U . . .
C26 C 0.6784(6) 0.2263(12) 0.5249(2) 0.089(6) Uani 1 1 d D U . . .
H26A H 0.633185 0.270739 0.529406 0.106 Uiso 1 1 calc R U . . .
H26B H 0.658034 0.171757 0.543529 0.106 Uiso 1 1 calc R U . . .
C25 C 0.7055(9) 0.2146(8) 0.4563(2) 0.096(6) Uani 1 1 d D U . . .
H25A H 0.750069 0.169264 0.453510 0.116 Uiso 1 1 calc R U . . .
H25B H 0.655279 0.195923 0.431335 0.116 Uiso 1 1 calc R U . . .
C19 C 0.9993(13) 0.5447(16) 0.5487(2) 0.084(5) Uani 0.52(3) 1 d D U P B 1
H19A H 1.056338 0.520422 0.559376 0.101 Uiso 0.52(3) 1 calc R U P B 1
H19B H 0.994113 0.602068 0.568214 0.101 Uiso 0.52(3) 1 calc R U P B 1
C15 C 0.8537(4) 0.5471(5) 0.6606(6) 0.120(9) Uani 1 1 d D U . . .
H15A H 0.830565 0.579554 0.625215 0.180 Uiso 1 1 calc R U . . .
H15B H 0.874827 0.587062 0.692467 0.180 Uiso 1 1 calc R U . . .
H15C H 0.808333 0.510942 0.678486 0.180 Uiso 1 1 calc R U . . .
C1 C 0.6754(3) 0.7637(11) 0.3854(3) 0.058(5) Uani 1 1 d D U . . .
H1A H 0.635162 0.808392 0.400502 0.069 Uiso 1 1 calc R U . . .
H1B H 0.693863 0.778737 0.342477 0.069 Uiso 1 1 calc R U . . .
C3 C 0.7708(6) 0.7393(17) 0.5359(2) 0.098(8) Uani 1 1 d D U . . .
H3A H 0.796579 0.797108 0.531218 0.118 Uiso 1 1 calc R U . . .
H3B H 0.818239 0.696881 0.534490 0.118 Uiso 1 1 calc R U . . .
C20 C 0.9892(18) 0.5516(8) 0.4773(2) 0.084(5) Uani 0.52(3) 1 d D U P B 1
H20A H 0.941792 0.591713 0.467110 0.101 Uiso 0.52(3) 1 calc R U P B 1
H20B H 1.042864 0.574244 0.458644 0.101 Uiso 0.52(3) 1 calc R U P B 1
C24 C 0.7458(3) 0.296(2) 0.3634(5) 0.089(6) Uani 0.51(3) 1 d D U P C 1
H24A H 0.722820 0.351090 0.346813 0.106 Uiso 0.51(3) 1 calc R U P C 1
H24B H 0.713212 0.248157 0.344581 0.106 Uiso 0.51(3) 1 calc R U P C 1
C23 C 0.8425(3) 0.2879(12) 0.3490(9) 0.089(6) Uani 0.51(3) 1 d D U P C 1
H23A H 0.866813 0.234296 0.366509 0.106 Uiso 0.51(3) 1 calc R U P C 1
H23B H 0.853837 0.289991 0.303519 0.106 Uiso 0.51(3) 1 calc R U P C 1
C21 C 0.9837(13) 0.4710(3) 0.3848(5) 0.083(6) Uani 0.56(3) 1 d D U P B 1
H21A H 1.043361 0.488238 0.374409 0.100 Uiso 0.56(3) 1 calc R U P B 1
H21B H 0.942891 0.511134 0.364627 0.100 Uiso 0.56(3) 1 calc R U P B 1
C22 C 0.9658(7) 0.3773(3) 0.3659(7) 0.083(6) Uani 0.56(3) 1 d D U P B 1
H22A H 0.976576 0.368670 0.320787 0.100 Uiso 0.56(3) 1 calc R U P B 1
H22B H 1.002802 0.337291 0.389861 0.100 Uiso 0.56(3) 1 calc R U P B 1
C24A C 0.7994(7) 0.3487(4) 0.3414(6) 0.089(6) Uani 0.49(3) 1 d D U P C 2
H24C H 0.816073 0.340019 0.297219 0.106 Uiso 0.49(3) 1 calc R U P C 2
H24D H 0.759457 0.398128 0.343935 0.106 Uiso 0.49(3) 1 calc R U P C 2
C23A C 0.7572(7) 0.2670(4) 0.3681(5) 0.089(6) Uani 0.49(3) 1 d D U P C 2
H23C H 0.703902 0.251981 0.345328 0.106 Uiso 0.49(3) 1 calc R U P C 2
H23D H 0.797217 0.217537 0.367255 0.106 Uiso 0.49(3) 1 calc R U P C 2
C19A C 0.9771(6) 0.5595(6) 0.5389(3) 0.084(5) Uani 0.48(3) 1 d D U P B 2
H19C H 1.015277 0.590089 0.568506 0.101 Uiso 0.48(3) 1 calc R U P B 2
H19D H 0.935890 0.601106 0.520800 0.101 Uiso 0.48(3) 1 calc R U P B 2
C20A C 1.0299(6) 0.5152(7) 0.4873(3) 0.084(5) Uani 0.48(3) 1 d D U P B 2
H20C H 1.059063 0.558388 0.460800 0.101 Uiso 0.48(3) 1 calc R U P B 2
H20D H 1.073922 0.476898 0.505752 0.101 Uiso 0.48(3) 1 calc R U P B 2
Br5A Br 0.4903(10) 0.7312(8) 0.5030(10) 0.061(3) Uani 0.520(8) 1 d . . P A 1
Br6A Br 0.6859(3) 0.4522(3) 0.5625(3) 0.0321(17) Uani 0.315(9) 1 d . . P A 1
Br7A Br 0.7672(10) 0.5311(12) 0.4313(9) 0.058(3) Uani 0.340(9) 1 d . . P A 1
Br8A Br 0.9617(7) 0.2566(4) 0.4953(7) 0.0429(14) Uani 0.433(7) 1 d . . P A 1
C22A C 0.9290(4) 0.4221(15) 0.3469(3) 0.083(6) Uani 0.44(3) 1 d D U P B 2
H22C H 0.898137 0.476143 0.337428 0.100 Uiso 0.44(3) 1 calc R U P B 2
H22D H 0.950536 0.396456 0.307576 0.100 Uiso 0.44(3) 1 calc R U P B 2
C21A C 1.0024(4) 0.4367(17) 0.3941(3) 0.083(6) Uani 0.44(3) 1 d D U P B 2
H21C H 1.033558 0.382056 0.400870 0.100 Uiso 0.44(3) 1 calc R U P B 2
H21D H 1.043619 0.478932 0.376696 0.100 Uiso 0.44(3) 1 calc R U P B 2

loop_
_atom_site_aniso_label
_atom_site_aniso_U_11
_atom_site_aniso_U_22
_atom_site_aniso_U_33
_atom_site_aniso_U_23
_atom_site_aniso_U_13
_atom_site_aniso_U_12
La1 0.0210(3) 0.0236(3) 0.0251(4) 0.0023(4) -0.0008(3) 0.0023(2)
La2 0.0277(3) 0.0195(3) 0.0323(4) -0.0018(4) -0.0039(3) 0.0023(2)
Br4 0.0580(10) 0.0531(11) 0.0483(10) -0.0077(9) -0.0074(8) 0.0022(8)
Br1 0.0627(10) 0.0548(11) 0.0507(10) 0.0019(10) -0.0099(8) 0.0029(8)
Br3 0.0480(9) 0.1078(18) 0.0665(12) -0.0430(14) 0.0042(9) 0.0008(11)
Br2 0.1037(16) 0.0626(13) 0.0663(13) 0.0207(12) 0.0030(12) -0.0132(11)
Mn1 0.0415(12) 0.0408(13) 0.0318(13) -0.0007(11) 0.0005(10) -0.0011(10)
O8B 0.0319(18) 0.0323(19) 0.0321(18) 0.0010(8) 0.0017(8) 0.0041(8)
O5B 0.0319(18) 0.0323(19) 0.0321(18) 0.0010(8) 0.0017(8) 0.0041(8)
O7B 0.0319(18) 0.0323(19) 0.0321(18) 0.0010(8) 0.0017(8) 0.0041(8)
O6B 0.0319(18) 0.0323(19) 0.0321(18) 0.0010(8) 0.0017(8) 0.0041(8)
O4 0.037(5) 0.033(6) 0.031(5) -0.009(5) 0.008(4) 0.006(4)
O1 0.031(5) 0.028(5) 0.058(7) 0.013(5) -0.001(5) 0.001(4)
O2 0.050(5) 0.017(5) 0.023(5) 0.000(4) 0.003(4) -0.008(4)
O3 0.039(5) 0.034(5) 0.030(5) 0.000(6) 0.008(5) -0.004(4)
O5 0.041(6) 0.077(9) 0.049(7) -0.041(7) 0.000(5) -0.009(6)
O12 0.060(7) 0.074(8) 0.034(7) 0.004(6) -0.002(5) 0.030(6)
O9 0.069(7) 0.101(10) 0.035(7) 0.000(7) 0.011(6) 0.043(7)
O11 0.082(8) 0.046(7) 0.090(8) -0.013(7) -0.043(7) -0.012(6)
O7 0.034(6) 0.037(7) 0.116(9) 0.009(8) -0.004(6) -0.001(5)
C14 0.051(9) 0.039(9) 0.030(8) 0.017(7) 0.005(7) 0.000(7)
C7 0.043(8) 0.056(10) 0.037(9) -0.010(8) -0.001(7) 0.004(7)
C8 0.039(8) 0.055(10) 0.027(8) -0.003(8) -0.002(6) -0.012(7)
O8 0.045(6) 0.078(9) 0.081(8) -0.045(8) -0.013(6) 0.013(6)
O10 0.067(8) 0.049(7) 0.100(9) 0.025(7) 0.036(7) 0.008(6)
O6 0.050(6) 0.050(6) 0.075(9) 0.008(7) -0.015(6) -0.028(5)
C9 0.016(6) 0.038(8) 0.044(9) 0.001(7) -0.003(6) -0.010(6)
C12 0.053(8) 0.024(7) 0.047(9) -0.003(8) -0.004(7) 0.000(7)
C13 0.055(9) 0.047(9) 0.020(7) -0.001(7) -0.002(6) -0.004(7)
C10 0.040(8) 0.032(8) 0.050(10) -0.001(8) -0.009(7) -0.012(6)
C6 0.048(9) 0.067(12) 0.040(10) -0.022(9) 0.008(8) 0.000(8)
C28 0.099(12) 0.103(14) 0.055(12) 0.045(12) 0.010(10) 0.030(11)
C16 0.090(13) 0.083(11) 0.080(11) -0.039(11) -0.041(11) 0.035(10)
C17 0.078(8) 0.091(9) 0.044(8) -0.016(8) -0.014(7) 0.031(8)
C5 0.056(11) 0.113(19) 0.058(13) -0.023(13) -0.022(10) 0.006(11)
C11 0.053(10) 0.062(12) 0.047(11) -0.008(9) -0.008(8) 0.002(8)
C2 0.057(8) 0.058(9) 0.069(10) 0.034(9) -0.013(8) -0.020(7)
C4 0.076(10) 0.072(10) 0.085(11) -0.032(10) -0.015(9) -0.007(9)
C18 0.083(12) 0.085(15) 0.073(15) -0.025(13) -0.051(12) 0.037(11)
C27 0.067(8) 0.082(11) 0.097(10) 0.039(10) 0.030(8) 0.013(8)
C26 0.066(9) 0.079(11) 0.120(10) 0.013(10) -0.022(8) -0.028(8)
C25 0.085(11) 0.080(10) 0.125(10) -0.018(10) -0.032(10) -0.002(9)
C19 0.073(8) 0.078(7) 0.101(8) 0.001(6) -0.011(6) -0.010(6)
C15 0.117(15) 0.127(17) 0.115(17) -0.064(15) -0.055(13) 0.069(13)
C1 0.044(8) 0.057(9) 0.073(10) 0.020(8) -0.007(7) -0.008(7)
C3 0.090(11) 0.103(13) 0.101(13) -0.004(11) -0.005(10) -0.036(10)
C20 0.073(8) 0.078(7) 0.101(8) 0.001(6) -0.011(6) -0.010(6)
C24 0.090(8) 0.095(8) 0.081(7) -0.010(6) -0.005(6) 0.010(6)
C23 0.090(8) 0.095(8) 0.081(7) -0.010(6) -0.005(6) 0.010(6)
C21 0.077(7) 0.090(9) 0.083(7) 0.010(6) 0.015(6) 0.008(6)
C22 0.077(7) 0.090(9) 0.083(7) 0.010(6) 0.015(6) 0.008(6)
C24A 0.090(8) 0.095(8) 0.081(7) -0.010(6) -0.005(6) 0.010(6)
C23A 0.090(8) 0.095(8) 0.081(7) -0.010(6) -0.005(6) 0.010(6)
C19A 0.073(8) 0.078(7) 0.101(8) 0.001(6) -0.011(6) -0.010(6)
C20A 0.073(8) 0.078(7) 0.101(8) 0.001(6) -0.011(6) -0.010(6)
Br5A 0.053(2) 0.037(3) 0.094(7) 0.011(4) -0.006(3) 0.0175(19)
Br6A 0.0319(18) 0.0323(19) 0.0321(18) 0.0010(8) 0.0017(8) 0.0041(8)
Br7A 0.038(4) 0.058(4) 0.076(4) 0.042(3) 0.022(3) 0.028(3)
Br8A 0.036(2) 0.033(2) 0.060(3) 0.009(3) 0.001(2) 0.0124(19)
C22A 0.077(7) 0.090(9) 0.083(7) 0.010(6) 0.015(6) 0.008(6)
C21A 0.077(7) 0.090(9) 0.083(7) 0.010(6) 0.015(6) 0.008(6)

loop_
_atom_type_symbol
_atom_type_description
_atom_type_scat_dispersion_real
_atom_type_scat_dispersion_imag
_atom_type_scat_source
C C 0.0033 0.0016 'International Tables Vol C Tables 4.2.6.8 and 6.1.1.4'
H H 0.0000 0.0000 'International Tables Vol C Tables 4.2.6.8 and 6.1.1.4'
Br Br -0.2901 2.4595 'International Tables Vol C Tables 4.2.6.8 and 6.1.1.4'
La La -0.2871 2.4523 'International Tables Vol C Tables 4.2.6.8 and 6.1.1.4'
Mn Mn 0.3368 0.7283 'International Tables Vol C Tables 4.2.6.8 and 6.1.1.4'
O O 0.0106 0.0060 'International Tables Vol C Tables 4.2.6.8 and 6.1.1.4'

loop_
_geom_angle_atom_site_label_1
_geom_angle_atom_site_label_2
_geom_angle_atom_site_label_3
_geom_angle
_geom_angle_site_symmetry_1
_geom_angle_site_symmetry_3
_geom_angle_publ_flag
O8B La1 O7B 140.8(16) . . ?
O8B La1 O6B 147.2(8) . . ?
O7B La1 O6B 69.3(11) . . ?
O12 La1 O8B 83.2(14) . . ?
O12 La1 O7B 132.1(10) . . ?
O12 La1 O6B 76.7(4) . . ?
O12 La1 O9 154.5(3) . . ?
O12 La1 O7 61.1(2) . . ?
O12 La1 Br6A 72.8(2) . . ?
O12 La1 Br7A 132.3(4) . . ?
O12 La1 Br8A 81.4(4) . . ?
O9 La1 O8B 71.4(14) . . ?
O9 La1 O7B 72.2(10) . . ?
O9 La1 O6B 125.8(4) . . ?
O9 La1 Br6A 131.3(2) . . ?
O9 La1 Br7A 71.9(5) . . ?
O9 La1 Br8A 73.1(4) . . ?
O11 La1 O8B 93.6(12) . . ?
O11 La1 O7B 92.8(9) . . ?
O11 La1 O6B 97.8(5) . . ?
O11 La1 O12 59.1(3) . . ?
O11 La1 O9 121.0(3) . . ?
O11 La1 O7 120.2(3) . . ?
O11 La1 O8 175.8(4) . . ?
O11 La1 O10 60.6(3) . . ?
O11 La1 Br6A 88.9(3) . . ?
O11 La1 Br7A 91.9(5) . . ?
O11 La1 Br8A 95.3(4) . . ?
O7 La1 O8B 80.3(7) . . ?
O7 La1 O7B 127.9(10) . . ?
O7 La1 O6B 67.3(4) . . ?
O7 La1 O9 113.0(3) . . ?
O7 La1 Br6A 72.9(2) . . ?
O7 La1 Br7A 129.2(4) . . ?
O7 La1 Br8A 76.8(3) . . ?
O8 La1 O8B 90.4(12) . . ?
O8 La1 O7B 83.3(10) . . ?
O8 La1 O6B 79.3(4) . . ?
O8 La1 O12 122.6(3) . . ?
O8 La1 O9 59.4(3) . . ?
O8 La1 O7 61.6(3) . . ?
O8 La1 O10 119.7(3) . . ?
O8 La1 Br6A 88.1(3) . . ?
O8 La1 Br7A 84.3(5) . . ?
O8 La1 Br8A 88.8(4) . . ?
O10 La1 O8B 74.7(7) . . ?
O10 La1 O7B 75.1(10) . . ?
O10 La1 O6B 137.3(4) . . ?
O10 La1 O12 113.2(3) . . ?
O10 La1 O9 60.5(3) . . ?
O10 La1 O7 155.0(3) . . ?
O10 La1 Br6A 130.8(3) . . ?
O10 La1 Br7A 73.8(4) . . ?
O10 La1 Br8A 78.2(3) . . ?
Br6A La1 Br7A 69.4(4) . . ?
Br8A La1 Br6A 147.0(2) . . ?
Br8A La1 Br7A 142.8(4) . . ?
O5B La2 O7B 146(2) . . ?
O5B La2 O6B 145(2) . . ?
O7B La2 O6B 68.5(10) . . ?
O4 La2 O5B 75(2) . . ?
O4 La2 O7B 137.8(10) . . ?
O4 La2 O6B 71.4(4) . . ?
O4 La2 O1 151.5(3) . . ?
O4 La2 O5 59.9(3) . . ?
O4 La2 Br5A 73.7(5) . . ?
O4 La2 Br6A 70.3(2) . . ?
O4 La2 Br7A 138.2(4) . . ?
O1 La2 O5B 76(2) . . ?
O1 La2 O7B 70.4(10) . . ?
O1 La2 O6B 136.6(4) . . ?
O1 La2 Br5A 77.8(5) . . ?
O1 La2 Br6A 138.2(2) . . ?
O1 La2 Br7A 70.0(4) . . ?
O2 La2 O5B 83(2) . . ?
O2 La2 O7B 85.0(9) . . ?
O2 La2 O6B 103.4(4) . . ?
O2 La2 O4 116.9(3) . . ?
O2 La2 O1 59.5(3) . . ?
O2 La2 O3 59.0(3) . . ?
O2 La2 O5 170.7(3) . . ?
O2 La2 O6 120.7(4) . . ?
O2 La2 Br5A 86.0(5) . . ?
O2 La2 Br6A 111.8(2) . . ?
O2 La2 Br7A 85.6(4) . . ?
O3 La2 O5B 86(2) . . ?
O3 La2 O7B 114.0(10) . . ?
O3 La2 O6B 69.3(4) . . ?
O3 La2 O4 61.0(3) . . ?
O3 La2 O1 117.4(3) . . ?
O3 La2 O5 120.2(4) . . ?
O3 La2 O6 170.7(3) . . ?
O3 La2 Br5A 87.7(4) . . ?
O3 La2 Br6A 76.7(2) . . ?
O3 La2 Br7A 115.1(4) . . ?
O5 La2 O5B 88(2) . . ?
O5 La2 O7B 103.1(9) . . ?
O5 La2 O6B 84.1(5) . . ?
O5 La2 O1 118.5(4) . . ?
O5 La2 Br5A 84.8(5) . . ?
O5 La2 Br6A 75.9(3) . . ?
O5 La2 Br7A 102.3(4) . . ?
O6 La2 O5B 84(2) . . ?
O6 La2 O7B 74.7(10) . . ?
O6 La2 O6B 118.6(4) . . ?
O6 La2 O4 115.2(4) . . ?
O6 La2 O1 61.2(4) . . ?
O6 La2 O5 58.4(4) . . ?
O6 La2 Br5A 83.0(4) . . ?
O6 La2 Br6A 110.7(3) . . ?
O6 La2 Br7A 73.6(5) . . ?
Br5A La2 Br6A 144.0(4) . . ?
Br5A La2 Br7A 146.5(5) . . ?
Br6A La2 Br7A 68.6(3) . . ?
Br4 Mn1 Br3 111.16(11) . . ?
Br4 Mn1 Br2 108.82(11) . . ?
Br1 Mn1 Br4 106.91(10) . . ?
Br1 Mn1 Br3 108.85(11) . . ?
Br1 Mn1 Br2 110.68(11) . . ?
Br2 Mn1 Br3 110.37(12) . . ?
La1 O8B H8B 101.9 . . ?
La2 O5B H5B 110.1 . . ?
La1 O7B La2 111.5(17) . . ?
La1 O7B H7B 109.5 . . ?
La2 O7B H7B 105.8 . . ?
La1 O6B La2 108.7(5) . . ?
La1 O6B H6B 128.4 . . ?
La2 O6B H6B 109.3 . . ?
C7 O4 La2 118.8(6) . . ?
C6 O4 La2 117.7(8) . . ?
C6 O4 C7 111.9(7) . . ?
C14 O1 La2 116.4(7) . . ?
C14 O1 C1 109.4(7) . . ?
C1 O1 La2 119.8(7) . . ?
C13 O2 La2 125.1(6) . . ?
C13 O2 C10 109.2(7) . . ?
C10 O2 La2 122.4(5) . . ?
C8 O3 La2 120.2(7) . . ?
C8 O3 C9 113.9(7) . . ?
C9 O3 La2 125.4(6) . . ?
C5 O5 La2 121.9(8) . . ?
C4 O5 La2 125.6(8) . . ?
C4 O5 C5 109.9(10) . . ?
C28 O12 La1 117.9(6) . . ?
C28 O12 C17 109.8(6) . . ?
C17 O12 La1 124.6(6) . . ?
C23 O9 La1 119.0(9) . . ?
C22 O9 La1 113.3(8) . . ?
C22 O9 C23 111.4(7) . . ?
C24A O9 La1 113.6(7) . . ?
C22A O9 La1 121.7(8) . . ?
C22A O9 C24A 106.2(8) . . ?
C16 O11 La1 124.1(6) . . ?
C16 O11 C19A 117.4(7) . . ?
C19 O11 La1 126.0(6) . . ?
C19 O11 C16 109.6(6) . . ?
C19A O11 La1 117.5(5) . . ?
C27 O7 La1 121.3(7) . . ?
C26 O7 La1 118.4(8) . . ?
C26 O7 C27 105.1(6) . . ?
O1 C14 H14A 110.8 . . ?
O1 C14 H14B 110.8 . . ?
O1 C14 C13 104.9(8) . . ?
H14A C14 H14B 108.8 . . ?
C13 C14 H14A 110.8 . . ?
C13 C14 H14B 110.8 . . ?
O4 C7 H7A 111.0 . . ?
O4 C7 H7C 111.0 . . ?
O4 C7 C8 103.8(9) . . ?
H7A C7 H7C 109.0 . . ?
C8 C7 H7A 111.0 . . ?
C8 C7 H7C 111.0 . . ?
O3 C8 C7 107.3(6) . . ?
O3 C8 H8A 110.3 . . ?
O3 C8 H8C 110.3 . . ?
C7 C8 H8A 110.3 . . ?
C7 C8 H8C 110.3 . . ?
H8A C8 H8C 108.5 . . ?
C25 O8 La1 118.1(7) . . ?
C25 O8 C24 114.7(16) . . ?
C24 O8 La1 121.6(12) . . ?
C23A O8 La1 126.1(7) . . ?
C23A O8 C25 99.8(6) . . ?
C20 O10 La1 115.9(11) . . ?
C20 O10 C21 107.9(7) . . ?
C21 O10 La1 122.0(10) . . ?
C20A O10 La1 123.0(6) . . ?
C20A O10 C21A 114.9(9) . . ?
C21A O10 La1 117.7(10) . . ?
C2 O6 La2 120.1(8) . . ?
C3 O6 La2 119.3(12) . . ?
C3 O6 C2 115.3(9) . . ?
O3 C9 H9 109.0 . . ?
O3 C9 C10 107.1(5) . . ?
O3 C9 C11 112.2(7) . . ?
C10 C9 H9 109.0 . . ?
C11 C9 H9 109.0 . . ?
C11 C9 C10 110.4(6) . . ?
H12A C12 H12B 109.5 . . ?
H12A C12 H12C 109.5 . . ?
H12B C12 H12C 109.5 . . ?
C10 C12 H12A 109.5 . . ?
C10 C12 H12B 109.5 . . ?
C10 C12 H12C 109.5 . . ?
O2 C13 C14 105.4(9) . . ?
O2 C13 H13A 110.7 . . ?
O2 C13 H13B 110.7 . . ?
C14 C13 H13A 110.7 . . ?
C14 C13 H13B 110.7 . . ?
H13A C13 H13B 108.8 . . ?
O2 C10 C9 103.6(5) . . ?
O2 C10 C12 109.1(5) . . ?
O2 C10 H10 110.4 . . ?
C9 C10 H10 110.4 . . ?
C12 C10 C9 112.7(6) . . ?
C12 C10 H10 110.4 . . ?
O4 C6 H6A 110.3 . . ?
O4 C6 H6C 110.3 . . ?
O4 C6 C5 107.0(10) . . ?
H6A C6 H6C 108.6 . . ?
C5 C6 H6A 110.3 . . ?
C5 C6 H6C 110.3 . . ?
O12 C28 H28A 110.0 . . ?
O12 C28 H28B 110.0 . . ?
O12 C28 C27 108.5(8) . . ?
H28A C28 H28B 108.4 . . ?
C27 C28 H28A 110.0 . . ?
C27 C28 H28B 110.0 . . ?
O11 C16 H16 108.2 . . ?
O11 C16 C17 107.8(7) . . ?
O11 C16 C15 110.1(8) . . ?
C17 C16 H16 108.2 . . ?
C17 C16 C15 114.2(5) . . ?
C15 C16 H16 108.2 . . ?
O12 C17 C16 103.9(6) . . ?
O12 C17 H17 110.0 . . ?
O12 C17 C18 111.6(7) . . ?
C16 C17 H17 110.0 . . ?
C16 C17 C18 111.2(6) . . ?
C18 C17 H17 110.0 . . ?
O5 C5 C6 105.9(11) . . ?
O5 C5 H5A 110.5 . . ?
O5 C5 H5C 110.5 . . ?
C6 C5 H5A 110.5 . . ?
C6 C5 H5C 110.5 . . ?
H5A C5 H5C 108.7 . . ?
C9 C11 H11A 109.5 . . ?
C9 C11 H11B 109.5 . . ?
C9 C11 H11C 109.5 . . ?
H11A C11 H11B 109.5 . . ?
H11A C11 H11C 109.5 . . ?
H11B C11 H11C 109.5 . . ?
O6 C2 H2A 110.3 . . ?
O6 C2 H2B 110.3 . . ?
O6 C2 C1 107.0(7) . . ?
H2A C2 H2B 108.6 . . ?
C1 C2 H2A 110.3 . . ?
C1 C2 H2B 110.3 . . ?
O5 C4 H4A 110.5 . . ?
O5 C4 H4B 110.5 . . ?
O5 C4 C3 106.2(13) . . ?
H4A C4 H4B 108.7 . . ?
C3 C4 H4A 110.5 . . ?
C3 C4 H4B 110.5 . . ?
C17 C18 H18A 106.7 . . ?
C17 C18 H18B 110.0 . . ?
C17 C18 H18C 111.6 . . ?
H18A C18 H18B 109.5 . . ?
H18A C18 H18C 109.5 . . ?
H18B C18 H18C 109.5 . . ?
O7 C27 C28 103.4(7) . . ?
O7 C27 H27A 111.1 . . ?
O7 C27 H27B 111.1 . . ?
C28 C27 H27A 111.1 . . ?
C28 C27 H27B 111.1 . . ?
H27A C27 H27B 109.0 . . ?
O7 C26 H26A 111.7 . . ?
O7 C26 H26B 111.7 . . ?
O7 C26 C25 100.3(7) . . ?
H26A C26 H26B 109.5 . . ?
C25 C26 H26A 111.7 . . ?
C25 C26 H26B 111.7 . . ?
O8 C25 C26 110.8(10) . . ?
O8 C25 H25A 109.5 . . ?
O8 C25 H25B 109.5 . . ?
C26 C25 H25A 109.5 . . ?
C26 C25 H25B 109.5 . . ?
H25A C25 H25B 108.1 . . ?
O11 C19 H19A 110.4 . . ?
O11 C19 H19B 110.4 . . ?
O11 C19 C20 106.7(10) . . ?
H19A C19 H19B 108.6 . . ?
C20 C19 H19A 110.4 . . ?
C20 C19 H19B 110.4 . . ?
C16 C15 H15A 109.5 . . ?
C16 C15 H15B 109.5 . . ?
C16 C15 H15C 109.5 . . ?
H15A C15 H15B 109.5 . . ?
H15A C15 H15C 109.5 . . ?
H15B C15 H15C 109.5 . . ?
O1 C1 C2 105.8(11) . . ?
O1 C1 H1A 110.6 . . ?
O1 C1 H1B 110.6 . . ?
C2 C1 H1A 110.6 . . ?
C2 C1 H1B 110.6 . . ?
H1A C1 H1B 108.7 . . ?
O6 C3 C4 114.7(9) . . ?
O6 C3 H3A 108.6 . . ?
O6 C3 H3B 108.6 . . ?
C4 C3 H3A 108.6 . . ?
C4 C3 H3B 108.6 . . ?
H3A C3 H3B 107.6 . . ?
O10 C20 C19 109.3(11) . . ?
O10 C20 H20A 109.8 . . ?
O10 C20 H20B 109.8 . . ?
C19 C20 H20A 109.8 . . ?
C19 C20 H20B 109.8 . . ?
H20A C20 H20B 108.3 . . ?
O8 C24 H24A 110.7 . . ?
O8 C24 H24B 110.7 . . ?
O8 C24 C23 105.4(10) . . ?
H24A C24 H24B 108.8 . . ?
C23 C24 H24A 110.7 . . ?
C23 C24 H24B 110.7 . . ?
O9 C23 C24 100.7(12) . . ?
O9 C23 H23A 111.6 . . ?
O9 C23 H23B 111.6 . . ?
C24 C23 H23A 111.6 . . ?
C24 C23 H23B 111.6 . . ?
H23A C23 H23B 109.4 . . ?
O10 C21 H21A 111.5 . . ?
O10 C21 H21B 111.5 . . ?
O10 C21 C22 101.3(9) . . ?
H21A C21 H21B 109.3 . . ?
C22 C21 H21A 111.5 . . ?
C22 C21 H21B 111.5 . . ?
O9 C22 C21 105.1(11) . . ?
O9 C22 H22A 110.7 . . ?
O9 C22 H22B 110.7 . . ?
C21 C22 H22A 110.7 . . ?
C21 C22 H22B 110.7 . . ?
H22A C22 H22B 108.8 . . ?
O9 C24A H24C 110.7 . . ?
O9 C24A H24D 110.7 . . ?
O9 C24A C23A 105.0(9) . . ?
H24C C24A H24D 108.8 . . ?
C23A C24A H24C 110.7 . . ?
C23A C24A H24D 110.7 . . ?
O8 C23A C24A 100.9(8) . . ?
O8 C23A H23C 111.6 . . ?
O8 C23A H23D 111.6 . . ?
C24A C23A H23C 111.6 . . ?
C24A C23A H23D 111.6 . . ?
H23C C23A H23D 109.4 . . ?
O11 C19A H19C 110.9 . . ?
O11 C19A H19D 110.9 . . ?
O11 C19A C20A 104.4(8) . . ?
H19C C19A H19D 108.9 . . ?
C20A C19A H19C 110.9 . . ?
C20A C19A H19D 110.9 . . ?
O10 C20A C19A 106.0(8) . . ?
O10 C20A H20C 110.5 . . ?
O10 C20A H20D 110.5 . . ?
C19A C20A H20C 110.5 . . ?
C19A C20A H20D 110.5 . . ?
H20C C20A H20D 108.7 . . ?
La1 Br6A La2 111.94(18) . . ?
La1 Br7A La2 110.1(6) . . ?
O9 C22A H22C 111.5 . . ?
O9 C22A H22D 111.5 . . ?
O9 C22A C21A 101.1(11) . . ?
H22C C22A H22D 109.4 . . ?
C21A C22A H22C 111.5 . . ?
C21A C22A H22D 111.5 . . ?
O10 C21A C22A 111.3(8) . . ?
O10 C21A H21C 109.4 . . ?
O10 C21A H21D 109.4 . . ?
C22A C21A H21C 109.4 . . ?
C22A C21A H21D 109.4 . . ?
H21C C21A H21D 108.0 . . ?

loop_
_geom_bond_atom_site_label_1
_geom_bond_atom_site_label_2
_geom_bond_distance
_geom_bond_site_symmetry_2
_geom_bond_publ_flag
La1 O8B 2.70(5) . ?
La1 O7B 2.92(5) . ?
La1 O6B 2.942(16) . ?
La1 O12 2.639(9) . ?
La1 O9 2.674(10) . ?
La1 O11 2.599(9) . ?
La1 O7 2.641(10) . ?
La1 O8 2.599(11) . ?
La1 O10 2.623(11) . ?
La1 Br6A 2.902(5) . ?
La1 Br7A 2.925(15) . ?
La1 Br8A 2.783(9) . ?
La2 O5B 2.76(7) . ?
La2 O7B 2.92(5) . ?
La2 O6B 2.996(16) . ?
La2 O4 2.634(9) . ?
La2 O1 2.683(10) . ?
La2 O2 2.594(9) . ?
La2 O3 2.598(8) . ?
La2 O5 2.663(11) . ?
La2 O6 2.623(9) . ?
La2 Br5A 2.811(12) . ?
La2 Br6A 2.922(5) . ?
La2 Br7A 2.964(16) . ?
Br4 Mn1 2.476(3) . ?
Br1 Mn1 2.476(3) . ?
Br3 Mn1 2.509(3) . ?
Br2 Mn1 2.503(3) . ?
O8B H8B 0.8400 . ?
O5B H5B 0.8401 . ?
O7B H7B 0.8402 . ?
O6B H6B 0.8399 . ?
O4 C7 1.437(17) . ?
O4 C6 1.389(16) . ?
O1 C14 1.434(15) . ?
O1 C1 1.451(18) . ?
O2 C13 1.445(15) . ?
O2 C10 1.446(11) . ?
O3 C8 1.421(13) . ?
O3 C9 1.463(11) . ?
O5 C5 1.43(2) . ?
O5 C4 1.29(2) . ?
O12 C28 1.4497(14) . ?
O12 C17 1.4498(14) . ?
O9 C23 1.4500(14) . ?
O9 C22 1.4500(14) . ?
O9 C24A 1.472(14) . ?
O9 C22A 1.428(17) . ?
O11 C16 1.4499(14) . ?
O11 C19 1.4500(14) . ?
O11 C19A 1.479(13) . ?
O7 C27 1.4497(14) . ?
O7 C26 1.4497(14) . ?
C14 H14A 0.9900 . ?
C14 H14B 0.9900 . ?
C14 C13 1.54000(15) . ?
C7 H7A 0.9900 . ?
C7 H7C 0.9900 . ?
C7 C8 1.54000(15) . ?
C8 H8A 0.9900 . ?
C8 H8C 0.9900 . ?
O8 C25 1.4499(14) . ?
O8 C24 1.4500(14) . ?
O8 C23A 1.437(14) . ?
O10 C20 1.4499(14) . ?
O10 C21 1.4498(14) . ?
O10 C20A 1.408(14) . ?
O10 C21A 1.415(13) . ?
O6 C2 1.482(15) . ?
O6 C3 1.259(14) . ?
C9 H9 1.0000 . ?
C9 C10 1.54000(15) . ?
C9 C11 1.54000(14) . ?
C12 H12A 0.9800 . ?
C12 H12B 0.9800 . ?
C12 H12C 0.9800 . ?
C12 C10 1.54000(15) . ?
C13 H13A 0.9900 . ?
C13 H13B 0.9900 . ?
C10 H10 1.0000 . ?
C6 H6A 0.9900 . ?
C6 H6C 0.9900 . ?
C6 C5 1.5400(2) . ?
C28 H28A 0.9900 . ?
C28 H28B 0.9900 . ?
C28 C27 1.54000(15) . ?
C16 H16 1.0000 . ?
C16 C17 1.54000(15) . ?
C16 C15 1.54000(14) . ?
C17 H17 1.0000 . ?
C17 C18 1.54000(15) . ?
C5 H5A 0.9900 . ?
C5 H5C 0.9900 . ?
C11 H11A 0.9800 . ?
C11 H11B 0.9800 . ?
C11 H11C 0.9800 . ?
C2 H2A 0.9900 . ?
C2 H2B 0.9900 . ?
C2 C1 1.54000(15) . ?
C4 H4A 0.9900 . ?
C4 H4B 0.9900 . ?
C4 C3 1.54000(18) . ?
C18 H18A 0.9798 . ?
C18 H18B 0.9800 . ?
C18 H18C 0.9800 . ?
C27 H27A 0.9900 . ?
C27 H27B 0.9900 . ?
C26 H26A 0.9900 . ?
C26 H26B 0.9900 . ?
C26 C25 1.54000(15) . ?
C25 H25A 0.9900 . ?
C25 H25B 0.9900 . ?
C19 H19A 0.9900 . ?
C19 H19B 0.9900 . ?
C19 C20 1.54000(15) . ?
C15 H15A 0.9800 . ?
C15 H15B 0.9800 . ?
C15 H15C 0.9800 . ?
C1 H1A 0.9900 . ?
C1 H1B 0.9900 . ?
C3 H3A 0.9900 . ?
C3 H3B 0.9900 . ?
C20 H20A 0.9900 . ?
C20 H20B 0.9900 . ?
C24 H24A 0.9900 . ?
C24 H24B 0.9900 . ?
C24 C23 1.54000(16) . ?
C23 H23A 0.9900 . ?
C23 H23B 0.9900 . ?
C21 H21A 0.9900 . ?
C21 H21B 0.9900 . ?
C21 C22 1.54000(15) . ?
C22 H22A 0.9900 . ?
C22 H22B 0.9900 . ?
C24A H24C 0.9900 . ?
C24A H24D 0.9900 . ?
C24A C23A 1.54000(14) . ?
C23A H23C 0.9900 . ?
C23A H23D 0.9900 . ?
C19A H19C 0.9900 . ?
C19A H19D 0.9900 . ?
C19A C20A 1.54000(15) . ?
C20A H20C 0.9900 . ?
C20A H20D 0.9900 . ?
C22A H22C 0.9900 . ?
C22A H22D 0.9900 . ?
C22A C21A 1.54000(17) . ?
C21A H21C 0.9900 . ?
C21A H21D 0.9900 . ?

loop_
_geom_torsion_atom_site_label_1
_geom_torsion_atom_site_label_2
_geom_torsion_atom_site_label_3
_geom_torsion_atom_site_label_4
_geom_torsion
_geom_torsion_site_symmetry_1
_geom_torsion_site_symmetry_2
_geom_torsion_site_symmetry_3
_geom_torsion_site_symmetry_4
_geom_torsion_publ_flag
La1 O12 C28 C27 -47.8(9) . . . . ?
La1 O12 C17 C16 41.1(8) . . . . ?
La1 O12 C17 C18 -78.9(9) . . . . ?
La1 O9 C23 C24 54.1(17) . . . . ?
La1 O9 C22 C21 -59.7(11) . . . . ?
La1 O9 C24A C23A -60.0(9) . . . . ?
La1 O9 C22A C21A 44.3(15) . . . . ?
La1 O11 C16 C17 40.9(9) . . . . ?
La1 O11 C16 C15 -84.3(8) . . . . ?
La1 O11 C19 C20 16(3) . . . . ?
La1 O11 C19A C20A -54.1(9) . . . . ?
La1 O7 C27 C28 -44.8(11) . . . . ?
La1 O7 C26 C25 53.8(13) . . . . ?
La1 O8 C25 C26 40.9(12) . . . . ?
La1 O8 C24 C23 47(3) . . . . ?
La1 O8 C23A C24A -40.2(11) . . . . ?
La1 O10 C20 C19 54(2) . . . . ?
La1 O10 C21 C22 -44.5(14) . . . . ?
La1 O10 C20A C19A -37.3(11) . . . . ?
La1 O10 C21A C22A 48(2) . . . . ?
La2 O4 C7 C8 49.1(8) . . . . ?
La2 O4 C6 C5 -55.9(15) . . . . ?
La2 O1 C14 C13 -56.1(11) . . . . ?
La2 O1 C1 C2 44.7(9) . . . . ?
La2 O2 C13 C14 -34.0(12) . . . . ?
La2 O2 C10 C9 52.5(7) . . . . ?
La2 O2 C10 C12 -67.7(9) . . . . ?
La2 O3 C8 C7 44.5(12) . . . . ?
La2 O3 C9 C10 28.1(8) . . . . ?
La2 O3 C9 C11 -93.1(7) . . . . ?
La2 O5 C5 C6 -32.5(18) . . . . ?
La2 O5 C4 C3 -24.0(17) . . . . ?
La2 O6 C2 C1 45.4(15) . . . . ?
La2 O6 C3 C4 -44(3) . . . . ?
O4 C7 C8 O3 -57.4(11) . . . . ?
O4 C6 C5 O5 54.3(19) . . . . ?
O1 C14 C13 O2 54.5(12) . . . . ?
O3 C9 C10 O2 -46.0(7) . . . . ?
O3 C9 C10 C12 71.9(8) . . . . ?
O5 C4 C3 O6 43(3) . . . . ?
O12 C28 C27 O7 56.6(11) . . . . ?
O9 C24A C23A O8 60.3(10) . . . . ?
O9 C22A C21A O10 -57(2) . . . . ?
O11 C16 C17 O12 -47.0(8) . . . . ?
O11 C16 C17 C18 73.3(10) . . . . ?
O11 C19 C20 O10 -43(3) . . . . ?
O11 C19A C20A O10 55.0(9) . . . . ?
O7 C26 C25 O8 -58.6(13) . . . . ?
C14 O1 C1 C2 -177.2(9) . . . . ?
C7 O4 C6 C5 161.3(12) . . . . ?
C8 O3 C9 C10 -159.8(7) . . . . ?
C8 O3 C9 C11 78.9(9) . . . . ?
O8 C24 C23 O9 -60(3) . . . . ?
O10 C21 C22 O9 64.5(14) . . . . ?
O6 C2 C1 O1 -54.8(14) . . . . ?
C9 O3 C8 C7 -127.9(10) . . . . ?
C13 O2 C10 C9 -146.8(7) . . . . ?
C13 O2 C10 C12 92.9(10) . . . . ?
C10 O2 C13 C14 166.0(8) . . . . ?
C6 O4 C7 C8 -168.6(10) . . . . ?
C28 O12 C17 C16 -170.4(7) . . . . ?
C28 O12 C17 C18 69.7(11) . . . . ?
C16 O11 C19 C20 -171.0(15) . . . . ?
C16 O11 C19A C20A 136.7(9) . . . . ?
C17 O12 C28 C27 161.3(7) . . . . ?
C5 O5 C4 C3 174.3(12) . . . . ?
C11 C9 C10 O2 76.4(7) . . . . ?
C11 C9 C10 C12 -165.8(6) . . . . ?
C2 O6 C3 C4 161.8(17) . . . . ?
C4 O5 C5 C6 130.0(14) . . . . ?
C27 O7 C26 C25 -167.1(11) . . . . ?
C26 O7 C27 C28 177.5(11) . . . . ?
C25 O8 C24 C23 -106(2) . . . . ?
C25 O8 C23A C24A -176.0(9) . . . . ?
C19 O11 C16 C17 -132.7(14) . . . . ?
C19 O11 C16 C15 102.2(15) . . . . ?
C15 C16 C17 O12 75.7(9) . . . . ?
C15 C16 C17 C18 -164.0(9) . . . . ?
C1 O1 C14 C13 164.2(10) . . . . ?
C3 O6 C2 C1 -160.6(17) . . . . ?
C20 O10 C21 C22 177.4(15) . . . . ?
C24 O8 C25 C26 -164.9(10) . . . . ?
C23 O9 C22 C21 162.9(13) . . . . ?
C21 O10 C20 C19 -165.1(17) . . . . ?
C22 O9 C23 C24 -171.3(14) . . . . ?
C24A O9 C22A C21A 176.3(12) . . . . ?
C23A O8 C25 C26 -178.7(9) . . . . ?
C19A O11 C16 C17 -150.7(8) . . . . ?
C19A O11 C16 C15 84.2(10) . . . . ?
C20A O10 C21A C22A -154.7(15) . . . . ?
C22A O9 C24A C23A 163.7(10) . . . . ?
C21A O10 C20A C19A 166.8(13) . . . . ?

loop_
_twin_individual_id
_twin_individual_mass_fraction_refined
1 0.88(3)
2 0.12(3)
